data_1547965
loop_
_publ_author_name
'Christopher H. Woodall'
'Gavin A. Craig'
'Alessandro Prescimone'
'Martin Misek'
'Joan Cano'
'Juan Faus'
'Michael R. Probert'
'Simon Parsons'
'Stephen Moggach'
'Jose Martinez-Lillo'
'Mark Murrie'
'Konstantin V. Kamenev'
'Euan K. Brechin'

_publ_section_title
;
 Pressure induced enhancement of the magnetic ordering temperature in
 rhenium(IV) monomers
;
_journal_name_full 'Nature Communications'
_journal_page_first 13870
_journal_paper_doi 10.1038/ncomms13870
_journal_volume 7
_journal_year 2017
_chemical_formula_moiety 'C4 H6 Cl4 N2 Re, C2 H3 N'
_chemical_formula_sum 'C6 H9 Cl4 N3 Re'
_chemical_formula_weight 451.16
_space_group_crystal_system orthorhombic
_space_group_IT_number 62
_space_group_name_Hall '-P 2ac 2n'
_space_group_name_H-M_alt 'P n m a'
_symmetry_space_group_name_Hall '-P 2ac 2n'
_symmetry_space_group_name_H-M 'P n m a'
_atom_sites_solution_hydrogens geom
_atom_sites_solution_primary direct
_cell_angle_alpha 90
_cell_angle_beta 90
_cell_angle_gamma 90
_cell_formula_units_Z 4
_cell_length_a 10.2610(2)
_cell_length_b 13.4766(3)
_cell_length_c 9.5069(2)
_cell_measurement_reflns_used 1597
_cell_measurement_temperature 4
_cell_measurement_theta_max 27.849
_cell_measurement_theta_min 2.605
_cell_volume 1314.65(5)
_computing_molecular_graphics 'Olex2 (Dolomanov et al., 2009)'
_computing_publication_material 'Olex2 (Dolomanov et al., 2009)'
_computing_structure_refinement 'ShelXL (Sheldrick, 2015)'
_computing_structure_solution 'ShelXS (Sheldrick, 2008)'
_diffrn_ambient_temperature 4
_diffrn_detector 'CCD area detector'
_diffrn_detector_area_resol_mean 8.333
_diffrn_detector_type 'Bruker APEXII area detector'
_diffrn_measured_fraction_theta_full 0.987
_diffrn_measured_fraction_theta_max 0.975
_diffrn_measurement_device 'XIPHOS four-circle diffractometer'
_diffrn_measurement_device_type 'Bruker APEX-II CCD'
_diffrn_measurement_method '\f scans'
_diffrn_measurement_specimen_support '0.5mm graphite fibre'
_diffrn_radiation_collimation focused
_diffrn_radiation_monochromator 'multilayer optics'
_diffrn_radiation_probe x-ray
_diffrn_radiation_type MoK\a
_diffrn_radiation_wavelength 0.71073
_diffrn_reflns_av_R_equivalents 0.0199
_diffrn_reflns_av_unetI/netI 0.0114
_diffrn_reflns_Laue_measured_fraction_full 0.987
_diffrn_reflns_Laue_measured_fraction_max 0.975
_diffrn_reflns_limit_h_max 13
_diffrn_reflns_limit_h_min -13
_diffrn_reflns_limit_k_max 15
_diffrn_reflns_limit_k_min -17
_diffrn_reflns_limit_l_max 12
_diffrn_reflns_limit_l_min -12
_diffrn_reflns_number 15800
_diffrn_reflns_point_group_measured_fraction_full 0.987
_diffrn_reflns_point_group_measured_fraction_max 0.975
_diffrn_reflns_theta_full 26.000
_diffrn_reflns_theta_max 27.947
_diffrn_reflns_theta_min 2.622
_diffrn_source 'Bruker TXS with Helios Optics'
_diffrn_source_current 108.0
_diffrn_source_power 5.4
_diffrn_source_target Mo
_diffrn_source_type 'Rotating Anode'
_diffrn_source_voltage 50.0
_exptl_absorpt_coefficient_mu 10.024
_exptl_absorpt_correction_T_max 0.7456
_exptl_absorpt_correction_T_min 0.4015
_exptl_absorpt_correction_type multi-scan
_exptl_absorpt_process_details
;
SADABS-2008/1 (Bruker,2008) was used for absorption correction.
wR2(int) was 0.1038 before and 0.0352 after correction.
The Ratio of minimum to maximum transmission is 0.5385.
The \l/2 correction factor is 0.0015.
;
_exptl_crystal_colour 'clear green'
_exptl_crystal_colour_lustre clear
_exptl_crystal_colour_primary green
_exptl_crystal_density_diffrn 2.279
_exptl_crystal_description block
_exptl_crystal_F_000 836
_exptl_crystal_recrystallization_method 'Grown from MeCN'
_exptl_crystal_size_max 0.18
_exptl_crystal_size_mid 0.15
_exptl_crystal_size_min 0.11
_refine_diff_density_max 1.396
_refine_diff_density_min -1.022
_refine_diff_density_rms 0.110
_refine_ls_extinction_coef .
_refine_ls_extinction_method none
_refine_ls_goodness_of_fit_ref 1.287
_refine_ls_hydrogen_treatment constr
_refine_ls_matrix_type full
_refine_ls_number_parameters 88
_refine_ls_number_reflns 1607
_refine_ls_number_restraints 57
_refine_ls_restrained_S_all 1.265
_refine_ls_R_factor_all 0.0151
_refine_ls_R_factor_gt 0.0149
_refine_ls_shift/su_max 0.001
_refine_ls_shift/su_mean 0.000
_refine_ls_structure_factor_coef Fsqd
_refine_ls_weighting_details 'w=1/[\s^2^(Fo^2^)+(0.0085P)^2^+3.5118P] where P=(Fo^2^+2Fc^2^)/3'
_refine_ls_weighting_scheme calc
_refine_ls_wR_factor_gt 0.0339
_refine_ls_wR_factor_ref 0.0340
_reflns_Friedel_coverage 0.000
_reflns_Friedel_fraction_full .
_reflns_Friedel_fraction_max .
_reflns_number_gt 1597
_reflns_number_total 1607
_reflns_threshold_expression 'I > 2\s(I)'
_cod_data_source_file Re_MeCN_4k.cif
_cod_data_source_block re_mecn
_cod_database_code 1547965
_shelx_space_group_comment
;
The symmetry employed for this shelxl refinement is uniquely defined
by the following loop, which should always be used as a source of
symmetry information in preference to the above space-group names.
They are only intended as comments.
;
_olex2_refinement_description
;
1. Fixed Uiso
 At 1.5 times of:
  All C(H,H,H) groups
2. Uiso/Uaniso restraints and constraints
Uanis(C3) = Uanis(C3A)
3. Rigid body (RIGU) restrains
 All non-hydrogen atoms
 with sigma for 1-2 distances of 0.004 and sigma for 1-3 distances of 0.004
4. Others
 Fixed Sof: C3(0.5) H3A(0.5) H3B(0.5) H3C(0.5) C3A(0.5) H3AA(0.5) H3AB(0.5)
 H3AC(0.5) N2(0.5) C1(0.5) C2(0.5) H2A(0.5) H2B(0.5) H2C(0.5)
5.a Idealised Me refined as rotating group:
 C3(H3A,H3B,H3C), C3A(H3AA,H3AB,H3AC), C2(H2A,H2B,H2C)
;
_olex2_exptl_crystal_mounting_method 'graphite fiber'
_olex2_submission_special_instructions 'No special instructions were received'

loop_
_space_group_symop_operation_xyz
'x, y, z'
'x+1/2, -y+1/2, -z+1/2'
'-x, y+1/2, -z'
'-x+1/2, -y, z+1/2'
'-x, -y, -z'
'-x-1/2, y-1/2, z-1/2'
'x, -y-1/2, z'
'x-1/2, y, -z-1/2'

loop_
_atom_site_label
_atom_site_type_symbol
_atom_site_fract_x
_atom_site_fract_y
_atom_site_fract_z
_atom_site_U_iso_or_equiv
_atom_site_adp_type
_atom_site_occupancy
_atom_site_site_symmetry_order
_atom_site_calc_flag
_atom_site_refinement_flags_posn
_atom_site_refinement_flags_adp
_atom_site_refinement_flags_occupancy
_atom_site_disorder_assembly
_atom_site_disorder_group
Re1 Re 0.94175(2) 0.7500 0.48241(2) 0.00299(5) Uani 1 2 d S TU P . .
Cl2 Cl 0.76238(8) 0.7500 0.63065(9) 0.00673(16) Uani 1 2 d S TU P . .
Cl3 Cl 1.10042(8) 0.7500 0.30693(9) 0.00644(16) Uani 1 2 d S TU P . .
Cl4 Cl 1.04628(5) 0.62566(5) 0.60496(6) 0.00657(12) Uani 1 1 d . U . . .
N5 N 0.84675(19) 0.64100(16) 0.3645(2) 0.0065(4) Uani 1 1 d . U . . .
C3 C 0.7099(11) 0.5129(12) 0.2262(15) 0.0103(17) Uani 0.5 1 d . U . A 1
H3A H 0.6385 0.4955 0.2866 0.016 Uiso 0.5 1 calc GR . . A 1
H3B H 0.7587 0.4543 0.2033 0.016 Uiso 0.5 1 calc GR . . A 1
H3C H 0.6769 0.5423 0.1414 0.016 Uiso 0.5 1 calc GR . . A 1
C3A C 0.7421(10) 0.5095(12) 0.2001(16) 0.0103(17) Uani 0.5 1 d . U . A 2
H3AA H 0.6946 0.5424 0.1266 0.016 Uiso 0.5 1 calc GR . . A 2
H3AB H 0.6849 0.4654 0.2498 0.016 Uiso 0.5 1 calc GR . . A 2
H3AC H 0.8126 0.4723 0.1598 0.016 Uiso 0.5 1 calc GR . . A 2
C6 C 0.7945(3) 0.5836(2) 0.2980(3) 0.0109(5) Uani 1 1 d . U . . .
N2 N 0.4734(5) 0.5637(5) 0.4957(6) 0.0205(11) Uani 0.5 1 d . U . B -1
C1 C 0.4506(5) 0.6463(5) 0.5125(6) 0.0155(11) Uani 0.5 1 d . U . B -1
C2 C 0.4224(4) 0.749(4) 0.5337(5) 0.0189(10) Uani 0.5 1 d . U . B -1
H2A H 0.4627 0.7873 0.4606 0.028 Uiso 0.5 1 calc GR . . B -1
H2B H 0.4558 0.7695 0.6234 0.028 Uiso 0.5 1 calc GR . . B -1
H2C H 0.3298 0.7589 0.5313 0.028 Uiso 0.5 1 calc GR . . B -1

loop_
_atom_site_aniso_label
_atom_site_aniso_U_11
_atom_site_aniso_U_22
_atom_site_aniso_U_33
_atom_site_aniso_U_23
_atom_site_aniso_U_13
_atom_site_aniso_U_12
Re1 0.00447(7) 0.00183(8) 0.00267(8) 0.000 -0.00008(4) 0.000
Cl2 0.0073(3) 0.0061(4) 0.0067(4) 0.000 0.0021(3) 0.000
Cl3 0.0073(3) 0.0057(4) 0.0064(4) 0.000 0.0019(3) 0.000
Cl4 0.0079(2) 0.0051(3) 0.0068(3) 0.0015(2) -0.0010(2) 0.0011(2)
N5 0.0081(9) 0.0048(10) 0.0067(11) 0.0009(8) -0.0007(8) 0.0011(8)
C3 0.010(5) 0.0066(17) 0.015(5) -0.002(3) -0.004(3) -0.001(4)
C3A 0.010(5) 0.0066(17) 0.015(5) -0.002(3) -0.004(3) -0.001(4)
C6 0.0142(12) 0.0069(13) 0.0116(13) 0.0031(10) -0.0045(9) 0.0010(9)
N2 0.021(2) 0.026(3) 0.014(3) 0.001(2) -0.0011(19) -0.005(2)
C1 0.013(2) 0.027(3) 0.007(3) 0.003(2) 0.0009(19) -0.004(2)
C2 0.0190(19) 0.026(3) 0.011(2) 0.002(6) 0.0017(16) -0.003(6)

loop_
_atom_type_symbol
_atom_type_description
_atom_type_scat_dispersion_real
_atom_type_scat_dispersion_imag
_atom_type_scat_source
C C 0.0033 0.0016 'International Tables Vol C Tables 4.2.6.8 and 6.1.1.4'
H H 0.0000 0.0000 'International Tables Vol C Tables 4.2.6.8 and 6.1.1.4'
Cl Cl 0.1484 0.1585 'International Tables Vol C Tables 4.2.6.8 and 6.1.1.4'
N N 0.0061 0.0033 'International Tables Vol C Tables 4.2.6.8 and 6.1.1.4'
Re Re -1.0185 7.2310 'International Tables Vol C Tables 4.2.6.8 and 6.1.1.4'

loop_
_geom_angle_atom_site_label_1
_geom_angle_atom_site_label_2
_geom_angle_atom_site_label_3
_geom_angle
_geom_angle_site_symmetry_1
_geom_angle_site_symmetry_3
Cl2 Re1 Cl3 171.74(3) . .
Cl4 Re1 Cl2 93.56(2) . .
Cl4 Re1 Cl2 93.56(2) 7_575 .
Cl4 Re1 Cl3 92.10(2) 7_575 .
Cl4 Re1 Cl3 92.10(2) . .
Cl4 Re1 Cl4 93.24(3) . 7_575
N5 Re1 Cl2 87.47(6) . .
N5 Re1 Cl2 87.47(6) 7_575 .
N5 Re1 Cl3 86.66(6) . .
N5 Re1 Cl3 86.66(6) 7_575 .
N5 Re1 Cl4 177.75(6) 7_575 .
N5 Re1 Cl4 88.70(6) . .
N5 Re1 Cl4 177.74(6) . 7_575
N5 Re1 Cl4 88.70(6) 7_575 7_575
N5 Re1 N5 89.35(12) . 7_575
C6 N5 Re1 178.3(2) . .
H3A C3 H3B 109.5 . .
H3A C3 H3C 109.5 . .
H3B C3 H3C 109.5 . .
C6 C3 H3A 109.5 . .
C6 C3 H3B 109.5 . .
C6 C3 H3C 109.5 . .
H3AA C3A H3AB 109.5 . .
H3AA C3A H3AC 109.5 . .
H3AB C3A H3AC 109.5 . .
C6 C3A H3AA 109.5 . .
C6 C3A H3AB 109.5 . .
C6 C3A H3AC 109.5 . .
N5 C6 C3 171.2(4) . .
N5 C6 C3A 172.4(4) . .
N2 C1 C2 179.9(8) . .
C1 C2 H2A 109.5 . .
C1 C2 H2B 109.5 . .
C1 C2 H2C 109.5 . .
H2A C2 H2B 109.5 . .
H2A C2 H2C 109.5 . .
H2B C2 H2C 109.5 . .

loop_
_geom_bond_atom_site_label_1
_geom_bond_atom_site_label_2
_geom_bond_distance
_geom_bond_site_symmetry_2
Re1 Cl2 2.3181(8) .
Re1 Cl3 2.3311(8) .
Re1 Cl4 2.3056(6) .
Re1 Cl4 2.3056(6) 7_575
Re1 N5 2.089(2) 7_575
Re1 N5 2.089(2) .
N5 C6 1.133(3) .
C3 H3A 0.9600 .
C3 H3B 0.9600 .
C3 H3C 0.9600 .
C3 C6 1.459(13) .
C3A H3AA 0.9600 .
C3A H3AB 0.9600 .
C3A H3AC 0.9600 .
C3A C6 1.467(13) .
N2 C1 1.148(9) .
C1 C2 1.43(5) .
C2 H2A 0.9600 .
C2 H2B 0.9600 .
C2 H2C 0.9600 .
